data_7036287
loop_
_publ_author_name
'Gildenhuys, Johandie'
'Sammy, Chandre J.'
'M\"uller, Ronel'
'Streltsov, Victor A.'
'le Roex, Tanya'
'Kuter, David'
'de Villiers, Katherine A.'

_publ_section_title
;
 Alkoxide coordination of iron(iii) protoporphyrin IX by antimalarial
 quinoline methanols: a key interaction observed in the solid-state and
 solution.
;
_journal_issue 38
_journal_name_full 'Dalton transactions (Cambridge, England : 2003)'
_journal_page_first 16767
_journal_page_last 16777
_journal_paper_doi 10.1039/c5dt02671g
_journal_volume 44
_journal_year 2015
_chemical_formula_moiety '2(C54 H55 Fe N6 O6), C2 H3 N, 0.463(H2 O)'
_chemical_formula_sum 'C110 H113.94 Fe2 N13 O12.47'
_chemical_formula_weight 1929.30
_chemical_name_common 'QD-Fe(III)PPIX acetonitrile solvate'
_chemical_name_systematic
; 
 ? 
;
_space_group_IT_number 4
_symmetry_cell_setting monoclinic
_symmetry_space_group_name_Hall 'P 2yb'
_symmetry_space_group_name_H-M 'P 1 21 1'
_atom_sites_solution_hydrogens geom
_atom_sites_solution_primary direct
_atom_sites_solution_secondary difmap
_audit_creation_method SHELXL-97
_audit_update_record
;
2015-04-02 deposited with the CCDC.
2015-08-25 downloaded from the CCDC.
;
_cell_angle_alpha 90.00
_cell_angle_beta 97.155(2)
_cell_angle_gamma 90.00
_cell_formula_units_Z 2
_cell_length_a 15.787(2)
_cell_length_b 16.517(3)
_cell_length_c 18.303(3)
_cell_measurement_reflns_used 9858
_cell_measurement_temperature 100(2)
_cell_measurement_theta_max 22.98
_cell_measurement_theta_min 2.20
_cell_volume 4735.4(13)
_computing_cell_refinement 'Bruker SAINT'
_computing_data_collection 'Bruker APEX2'
_computing_data_reduction 'Bruker SAINT'
_computing_molecular_graphics 'X-Seed (Barbour, 2001; Atwood & Barbour, 2003)'
_computing_structure_refinement 'SHELXL-97 (Sheldrick, 1997)'
_computing_structure_solution 'SHELXS-97 (Sheldrick, 1990)'
_diffrn_ambient_temperature 100(2)
_diffrn_measured_fraction_theta_full 0.996
_diffrn_measured_fraction_theta_max 0.996
_diffrn_measurement_device_type 'Bruker APEX DUO CCD area-detector'
_diffrn_measurement_method '\f and \w scans'
_diffrn_radiation_monochromator multilayer
_diffrn_radiation_source 'incoatec I/mS microsource'
_diffrn_radiation_type MoK\a
_diffrn_radiation_wavelength 0.71073
_diffrn_reflns_av_R_equivalents 0.0596
_diffrn_reflns_av_sigmaI/netI 0.0622
_diffrn_reflns_limit_h_max 18
_diffrn_reflns_limit_h_min -18
_diffrn_reflns_limit_k_max 19
_diffrn_reflns_limit_k_min -19
_diffrn_reflns_limit_l_max 21
_diffrn_reflns_limit_l_min -21
_diffrn_reflns_number 55357
_diffrn_reflns_theta_full 24.44
_diffrn_reflns_theta_max 24.44
_diffrn_reflns_theta_min 1.61
_diffrn_standards_number 0
_exptl_absorpt_coefficient_mu 0.379
_exptl_absorpt_correction_T_max 0.9545
_exptl_absorpt_correction_T_min 0.8326
_exptl_absorpt_correction_type multi-scan
_exptl_absorpt_process_details 'Symmetry-related scan'
_exptl_crystal_colour black
_exptl_crystal_density_diffrn 1.353
_exptl_crystal_density_method 'not measured'
_exptl_crystal_description triangular
_exptl_crystal_F_000 2033
_exptl_crystal_recrystallization_method 'Re-crystallisation from solvent: acetonitrile'
_exptl_crystal_size_max 0.39
_exptl_crystal_size_mid 0.24
_exptl_crystal_size_min 0.12
_refine_diff_density_max 0.760
_refine_diff_density_min -0.490
_refine_diff_density_rms 0.056
_refine_ls_abs_structure_details 'Flack H D (1983), Acta Cryst. A39, 876-881'
_refine_ls_abs_structure_Flack 0.006(13)
_refine_ls_extinction_method none
_refine_ls_goodness_of_fit_ref 1.015
_refine_ls_hydrogen_treatment mixed
_refine_ls_matrix_type full
_refine_ls_number_parameters 1301
_refine_ls_number_reflns 15591
_refine_ls_number_restraints 27
_refine_ls_restrained_S_all 1.015
_refine_ls_R_factor_all 0.0678
_refine_ls_R_factor_gt 0.0483
_refine_ls_shift/su_max 0.030
_refine_ls_shift/su_mean 0.001
_refine_ls_structure_factor_coef Fsqd
_refine_ls_weighting_details 'calc w=1/[\s^2^(Fo^2^)+(0.0644P)^2^+2.1864P] where P=(Fo^2^+2Fc^2^)/3'
_refine_ls_weighting_scheme calc
_refine_ls_wR_factor_gt 0.1157
_refine_ls_wR_factor_ref 0.1270
_reflns_number_gt 12597
_reflns_number_total 15591
_reflns_threshold_expression >2sigma(I)
_cod_data_source_file c5dt02671g2.cif
_cod_data_source_block c:\users\tlr\desktop\qd_ace~1\solve1
_cod_depositor_comments
;
The following automatic conversions were performed:

'_exptl_absorpt_correction_type' value 'Multi-scan' changed to
'multi-scan' according to
/usr/data/users/saulius/crontab/automatic-downloads/rss-feeds/RSC/lib/dictionaries/cif_core.dic
dictionary named 'cif_core.dic' version 2.4.2 from 2011-04-26.

Automatic conversion script
Id: cif_fix_values 3271 2015-04-21 07:52:19Z andrius 

 Adding full bibliography for 7036286--7036287.cif.
;
_cod_original_cell_volume 4735.4(12)
_cod_original_sg_symbol_H-M P21
_cod_database_code 7036287

loop_
_symmetry_equiv_pos_as_xyz
'x, y, z'
'-x, y+1/2, -z'

loop_
_atom_site_label
_atom_site_type_symbol
_atom_site_fract_x
_atom_site_fract_y
_atom_site_fract_z
_atom_site_U_iso_or_equiv
_atom_site_adp_type
_atom_site_occupancy
_atom_site_symmetry_multiplicity
_atom_site_calc_flag
_atom_site_refinement_flags
_atom_site_disorder_assembly
_atom_site_disorder_group
Fe1 Fe 0.20290(4) 0.84319(4) 0.66585(3) 0.02693(15) Uani 1 1 d . . .
Fe2 Fe 0.16597(3) 0.65736(3) 0.83170(3) 0.02460(14) Uani 1 1 d . . .
C71 C 0.4399(3) 0.6558(3) 0.8490(2) 0.0306(10) Uani 1 1 d . . .
N10 N 0.2939(2) 0.6430(2) 0.8231(2) 0.0285(8) Uani 1 1 d . . .
N2 N 0.1771(2) 0.7233(2) 0.6374(2) 0.0320(9) Uani 1 1 d . . .
C60 C -0.0240(3) 0.6387(3) 0.7687(2) 0.0272(10) Uani 1 1 d . . .
N8 N 0.0408(2) 0.6898(2) 0.79730(18) 0.0247(8) Uani 1 1 d . . .
C63 C 0.0004(3) 0.7598(3) 0.8173(2) 0.0277(10) Uani 1 1 d . . .
C73 C 0.3333(3) 0.5734(3) 0.8033(3) 0.0340(11) Uani 1 1 d . . .
N3 N 0.3274(2) 0.8088(2) 0.69859(19) 0.0296(8) Uani 1 1 d . . .
N9 N 0.1911(2) 0.7778(2) 0.85415(19) 0.0249(8) Uani 1 1 d . . .
C6 C 0.0986(3) 0.6901(3) 0.6117(2) 0.0324(11) Uani 1 1 d . . .
C64 C 0.0428(3) 0.8259(2) 0.8515(2) 0.0256(10) Uani 1 1 d . . .
H64 H 0.0082 0.8694 0.8645 0.031 Uiso 1 1 calc R . .
N7 N 0.1442(2) 0.5538(2) 0.7685(2) 0.0292(8) Uani 1 1 d . . .
O1 O 0.5141(2) 1.0211(2) 0.68412(18) 0.0450(8) Uani 1 1 d . A .
O11 O 0.16431(17) 0.62080(17) 0.92743(16) 0.0284(7) Uani 1 1 d . . .
N4 N 0.2229(2) 0.9401(2) 0.73594(19) 0.0297(8) Uani 1 1 d . . .
C69 C 0.3457(3) 0.7710(3) 0.8803(2) 0.0278(10) Uani 1 1 d . . .
H69 H 0.3952 0.7998 0.9006 0.033 Uiso 1 1 calc R . .
O5 O 0.21724(18) 0.89592(19) 0.57887(16) 0.0320(7) Uani 1 1 d . . .
C106 C 0.0629(3) 0.7992(3) 1.0676(2) 0.0344(11) Uani 1 1 d . . .
H106 H 0.1234 0.7976 1.0722 0.041 Uiso 1 1 calc R . .
C34 C 0.1606(3) 1.1437(3) 0.8066(3) 0.0448(13) Uani 1 1 d . . .
H34A H 0.2008 1.1768 0.8391 0.067 Uiso 1 1 calc R . .
H34B H 0.1123 1.1285 0.8325 0.067 Uiso 1 1 calc R . .
H34C H 0.1398 1.1748 0.7624 0.067 Uiso 1 1 calc R . .
C61 C -0.1059(3) 0.6758(3) 0.7729(2) 0.0313(11) Uani 1 1 d . . .
O7 O 0.4248(2) 0.8164(2) 1.05308(19) 0.0569(10) Uani 1 1 d . . .
C65 C 0.1307(3) 0.8350(3) 0.8689(2) 0.0258(9) Uani 1 1 d . . .
C2 C -0.0568(3) 0.9212(3) 0.6698(3) 0.0409(12) Uani 1 1 d . . .
O12 O 0.0632(2) 0.9235(2) 1.1396(2) 0.0532(9) Uani 1 1 d . . .
N12 N -0.1281(2) 0.6848(2) 0.9869(2) 0.0373(9) Uani 1 1 d . . .
N1 N 0.0737(2) 0.8574(2) 0.67007(19) 0.0275(8) Uani 1 1 d . . .
C55 C 0.2045(3) 0.4966(3) 0.7555(3) 0.0359(11) Uani 1 1 d . . .
C67 C 0.2569(3) 0.8878(3) 0.9144(2) 0.0272(10) Uani 1 1 d . . .
C81 C 0.1262(3) 0.9756(3) 0.9331(3) 0.0355(11) Uani 1 1 d . . .
H81A H 0.0952 0.9595 0.9740 0.053 Uiso 1 1 calc R . .
H81B H 0.0857 0.9967 0.8926 0.053 Uiso 1 1 calc R . .
H81C H 0.1680 1.0176 0.9498 0.053 Uiso 1 1 calc R . .
C19 C 0.1646(3) 0.9994(3) 0.7473(2) 0.0320(10) Uani 1 1 d . . .
O2 O 0.4913(2) 0.9435(2) 0.58383(16) 0.0414(8) Uani 1 1 d . A 1
C103 C -0.1150(3) 0.8068(3) 1.0557(3) 0.0424(12) Uani 1 1 d . . .
H103 H -0.1755 0.8099 1.0508 0.051 Uiso 1 1 calc R . .
C9 C 0.2369(3) 0.6667(3) 0.6220(2) 0.0357(11) Uani 1 1 d . . .
C98 C 0.1469(2) 0.6650(3) 0.9893(2) 0.0259(9) Uani 1 1 d . . .
H98 H 0.1721 0.7203 0.9868 0.031 Uiso 1 1 calc R . .
C8 C 0.1959(3) 0.5972(3) 0.5861(3) 0.0439(13) Uani 1 1 d . . .
C14 C 0.3915(3) 0.8583(3) 0.7305(2) 0.0286(10) Uani 1 1 d . . .
C18 C 0.2054(3) 1.0679(3) 0.7847(2) 0.0346(11) Uani 1 1 d . . .
C38 C 0.3108(3) 1.1199(3) 0.4343(3) 0.0441(12) Uani 1 1 d . . .
H38A H 0.3170 1.1795 0.4371 0.053 Uiso 1 1 calc R . .
H38B H 0.3087 1.1033 0.3821 0.053 Uiso 1 1 calc R . .
C58 C 0.0660(3) 0.5213(3) 0.7422(2) 0.0302(10) Uani 1 1 d . . .
N11 N 0.2811(2) 0.6437(3) 1.0786(2) 0.0339(9) Uani 1 1 d . . .
C84 C 0.3520(3) 0.8440(3) 1.0591(2) 0.0399(11) Uani 1 1 d . . .
C82 C 0.3273(3) 0.9402(3) 0.9531(2) 0.0336(11) Uani 1 1 d . . .
H82A H 0.3152 0.9975 0.9399 0.040 Uiso 1 1 calc R . .
H82B H 0.3820 0.9254 0.9353 0.040 Uiso 1 1 calc R . .
C80 C -0.1532(3) 0.8144(3) 0.8177(3) 0.0381(11) Uani 1 1 d U . .
H80 H -0.1355 0.8692 0.8239 0.046 Uiso 1 1 calc R . .
C62 C -0.0909(3) 0.7519(3) 0.8026(2) 0.0287(10) Uani 1 1 d . . .
C21 C -0.1193(3) 0.9851(4) 0.6812(3) 0.0589(16) Uani 1 1 d . . .
H21 H -0.1710 0.9851 0.6485 0.071 Uiso 1 1 calc R . .
C57 C 0.0762(3) 0.4407(3) 0.7141(3) 0.0414(12) Uani 1 1 d . . .
N5 N 0.3554(2) 1.0187(2) 0.53298(19) 0.0328(9) Uani 1 1 d . . .
C10 C 0.3239(3) 0.6762(3) 0.6391(2) 0.0365(11) Uani 1 1 d . . .
H10 H 0.3584 0.6329 0.6256 0.044 Uiso 1 1 calc R . .
C22 C -0.1556(3) 0.8099(4) 0.6087(3) 0.0532(14) Uani 1 1 d . . .
H22 H -0.1588 0.7525 0.6097 0.064 Uiso 1 1 calc R . .
C4 C 0.0102(3) 0.8077(3) 0.6388(2) 0.0326(11) Uani 1 1 d . . .
C15 C 0.3786(3) 0.9329(3) 0.7617(2) 0.0295(10) Uani 1 1 d . . .
H15 H 0.4281 0.9607 0.7834 0.035 Uiso 1 1 calc R . .
C105 C 0.0224(3) 0.8607(3) 1.0991(3) 0.0409(12) Uani 1 1 d . . .
C12 C 0.4576(3) 0.7501(3) 0.6894(3) 0.0371(11) Uani 1 1 d . . .
C27 C 0.5202(3) 0.6893(3) 0.6667(3) 0.0464(13) Uani 1 1 d . . .
H27A H 0.5783 0.7059 0.6860 0.070 Uiso 1 1 calc R . .
H27B H 0.5149 0.6865 0.6129 0.070 Uiso 1 1 calc R . .
H27C H 0.5082 0.6360 0.6866 0.070 Uiso 1 1 calc R . .
C102 C -0.0756(3) 0.7416(3) 1.0240(2) 0.0312(10) Uani 1 1 d . . .
C28 C 0.5594(3) 0.8588(3) 0.7473(2) 0.0401(12) Uani 1 1 d . . .
H28A H 0.6005 0.8173 0.7686 0.048 Uiso 1 1 calc R . .
H28B H 0.5540 0.9001 0.7857 0.048 Uiso 1 1 calc R . .
O8 O 0.29127(19) 0.8045(2) 1.07965(17) 0.0391(8) Uani 1 1 d . . .
C30 C 0.5292(3) 0.9606(3) 0.6476(2) 0.0346(11) Uani 1 1 d . . .
C37 C 0.2290(3) 1.0939(3) 0.4645(3) 0.0417(12) Uani 1 1 d . . .
H37 H 0.1791 1.1233 0.4378 0.050 Uiso 1 1 calc R . .
C50 C 0.4446(4) 0.6810(4) 0.3824(3) 0.0577(15) Uani 1 1 d . . .
H50 H 0.4862 0.6498 0.3618 0.069 Uiso 1 1 calc R . .
C29 C 0.5932(3) 0.8988(3) 0.6814(3) 0.0375(11) Uani 1 1 d . A .
H29A H 0.6485 0.9256 0.6976 0.045 Uiso 1 1 calc R . .
H29B H 0.6027 0.8571 0.6444 0.045 Uiso 1 1 calc R . .
C16 C 0.3014(3) 0.9712(3) 0.7646(2) 0.0296(10) Uani 1 1 d . . .
C39 C 0.3869(3) 1.0789(3) 0.4808(2) 0.0396(11) Uani 1 1 d . . .
H39A H 0.4228 1.0510 0.4480 0.047 Uiso 1 1 calc R . .
H39B H 0.4223 1.1205 0.5091 0.047 Uiso 1 1 calc R . .
C41 C 0.2165(3) 1.0036(3) 0.4547(3) 0.0367(11) Uani 1 1 d . . .
H41A H 0.2042 0.9905 0.4017 0.044 Uiso 1 1 calc R . .
H41B H 0.1675 0.9857 0.4794 0.044 Uiso 1 1 calc R . .
C53 C 0.3239(3) 0.7702(3) 0.4476(2) 0.0396(12) Uani 1 1 d . . .
C89 C 0.3337(3) 0.6005(3) 1.0289(3) 0.0354(11) Uani 1 1 d . . .
H89A H 0.3931 0.6209 1.0370 0.042 Uiso 1 1 calc R . .
H89B H 0.3106 0.6112 0.9770 0.042 Uiso 1 1 calc R . .
C7 C 0.1104(3) 0.6108(3) 0.5797(3) 0.0423(12) Uani 1 1 d . . .
C93 C 0.3092(3) 0.6227(4) 1.1577(3) 0.0507(14) Uani 1 1 d . . .
H93A H 0.2779 0.6560 1.1904 0.061 Uiso 1 1 calc R . .
H93B H 0.3711 0.6330 1.1701 0.061 Uiso 1 1 calc R . .
C1 C 0.0350(3) 0.9266(3) 0.6903(2) 0.0319(11) Uani 1 1 d . . .
C94 C 0.1860(3) 0.6240(3) 1.0610(2) 0.0332(10) Uani 1 1 d . . .
H94 H 0.1561 0.6455 1.1020 0.040 Uiso 1 1 calc R . .
C36 C 0.2389(3) 1.1167(3) 0.5467(3) 0.0444(12) Uani 1 1 d . . .
H36 H 0.2579 1.1744 0.5518 0.053 Uiso 1 1 calc R . .
C96 C 0.3224(4) 0.4623(3) 0.9721(4) 0.0646(17) Uani 1 1 d . . .
H96 H 0.2734 0.4737 0.9380 0.077 Uiso 1 1 calc R . .
C40 C 0.2978(3) 0.9596(3) 0.4881(2) 0.0305(10) Uani 1 1 d . . .
H40 H 0.3284 0.9417 0.4462 0.037 Uiso 1 1 calc R . .
C24 C 0.0396(4) 0.5572(3) 0.5478(3) 0.0540(15) Uani 1 1 d . . .
H24 H -0.0141 0.5694 0.5635 0.065 Uiso 1 1 calc R . .
C99 C 0.0504(3) 0.6733(3) 0.9906(2) 0.0276(10) Uani 1 1 d . . .
C78 C -0.1886(3) 0.6354(3) 0.7503(2) 0.0344(11) Uani 1 1 d . . .
H78 H -0.1907 0.5970 0.7115 0.041 Uiso 1 1 calc R . .
C86 C 0.5665(3) 0.6703(4) 0.9492(3) 0.0469(13) Uani 1 1 d . . .
H86A H 0.5371 0.6978 0.9870 0.056 Uiso 1 1 calc R . .
H86B H 0.5620 0.6111 0.9562 0.056 Uiso 1 1 calc R . .
C42 C 0.1571(4) 1.1082(4) 0.5799(3) 0.0696(18) Uani 1 1 d . . .
H42 H 0.1414 1.0560 0.5955 0.084 Uiso 1 1 calc R . .
C90 C 0.3331(3) 0.5084(4) 1.0438(4) 0.0630(18) Uani 1 1 d . . .
H90 H 0.3891 0.4930 1.0720 0.076 Uiso 1 1 calc R . .
C72 C 0.4246(3) 0.5809(3) 0.8206(3) 0.0316(11) Uani 1 1 d . . .
O6 O 0.5553(2) 0.7640(2) 0.4307(2) 0.0577(10) Uani 1 1 d . . .
C51 C 0.4691(3) 0.7481(3) 0.4250(3) 0.0470(13) Uani 1 1 d . . .
C68 C 0.2681(3) 0.8098(3) 0.8823(2) 0.0274(10) Uani 1 1 d . . .
C11 C 0.3666(3) 0.7417(3) 0.6739(2) 0.0303(10) Uani 1 1 d . . .
N6 N 0.2138(4) 0.6800(4) 0.3865(3) 0.0814(18) Uani 1 1 d . . .
C70 C 0.3591(3) 0.6942(3) 0.8519(2) 0.0265(9) Uani 1 1 d . . .
C26 C 0.2404(4) 0.5257(4) 0.5595(4) 0.0602(16) Uani 1 1 d . . .
H26 H 0.2220 0.4730 0.5712 0.072 Uiso 1 1 calc R . .
C101 C -0.0926(3) 0.6261(3) 0.9532(3) 0.0364(11) Uani 1 1 d . . .
H101 H -0.1290 0.5870 0.9273 0.044 Uiso 1 1 calc R . .
C83 C 0.3368(3) 0.9316(3) 1.0368(2) 0.0406(12) Uani 1 1 d . . .
H83A H 0.3854 0.9651 1.0590 0.049 Uiso 1 1 calc R . .
H83B H 0.2844 0.9515 1.0555 0.049 Uiso 1 1 calc R . .
C3 C -0.0723(3) 0.8472(3) 0.6380(2) 0.0392(11) Uani 1 1 d . . .
C52 C 0.4116(3) 0.7915(3) 0.4592(2) 0.0382(11) Uani 1 1 d . . .
H52 H 0.4303 0.8356 0.4905 0.046 Uiso 1 1 calc R . .
C49 C 0.3612(5) 0.6596(4) 0.3701(3) 0.0682(17) Uani 1 1 d . . .
H49 H 0.3450 0.6142 0.3396 0.082 Uiso 1 1 calc R . .
C20 C 0.0772(3) 0.9923(3) 0.7254(2) 0.0340(11) Uani 1 1 d . . .
H20 H 0.0429 1.0372 0.7355 0.041 Uiso 1 1 calc R . .
C107 C 0.0141(3) 0.7378(3) 1.0279(2) 0.0304(10) Uani 1 1 d . . .
C104 C -0.0673(3) 0.8659(3) 1.0934(3) 0.0475(13) Uani 1 1 d . . .
H104 H -0.0941 0.9096 1.1153 0.057 Uiso 1 1 calc R . .
C56 C 0.1618(3) 0.4253(3) 0.7217(3) 0.0442(13) Uani 1 1 d . . .
C85 C 0.5255(3) 0.6937(3) 0.8730(3) 0.0405(12) Uani 1 1 d . . .
H85A H 0.5189 0.7533 0.8712 0.049 Uiso 1 1 calc R . .
H85B H 0.5648 0.6787 0.8371 0.049 Uiso 1 1 calc R . .
C100 C -0.0038(3) 0.6174(3) 0.9531(2) 0.0309(10) Uani 1 1 d . . .
H100 H 0.0185 0.5737 0.9277 0.037 Uiso 1 1 calc R . .
C97 C 0.3755(5) 0.4080(5) 0.9539(5) 0.110(3) Uani 1 1 d . . .
H97A H 0.4251 0.3951 0.9867 0.132 Uiso 1 1 calc R . .
H97B H 0.3647 0.3813 0.9077 0.132 Uiso 1 1 calc R . .
C59 C -0.0113(3) 0.5602(3) 0.7439(2) 0.0312(10) Uani 1 1 d . . .
H59 H -0.0611 0.5303 0.7263 0.037 Uiso 1 1 calc R . .
C48 C 0.2968(4) 0.7036(4) 0.4019(3) 0.0618(17) Uani 1 1 d . . .
C5 C 0.0223(3) 0.7298(3) 0.6126(2) 0.0366(11) Uani 1 1 d . . .
H5 H -0.0277 0.7010 0.5933 0.044 Uiso 1 1 calc R . .
C66 C 0.1718(3) 0.9031(3) 0.9068(2) 0.0268(10) Uani 1 1 d . . .
C13 C 0.4739(3) 0.8199(3) 0.7253(2) 0.0324(11) Uani 1 1 d . . .
C45 C 0.2590(3) 0.8122(3) 0.4811(2) 0.0383(11) Uani 1 1 d . . .
C44 C 0.2817(3) 0.8826(3) 0.5334(2) 0.0314(10) Uani 1 1 d . . .
H44 H 0.3357 0.8689 0.5655 0.038 Uiso 1 1 calc R . .
C31 C 0.3602(3) 1.1049(3) 0.8311(3) 0.0386(11) Uani 1 1 d . . .
H31A H 0.4085 1.0710 0.8531 0.046 Uiso 1 1 calc R . .
H31B H 0.3388 1.1360 0.8712 0.046 Uiso 1 1 calc R . .
C32 C 0.3922(3) 1.1640(3) 0.7761(2) 0.0388(11) Uani 1 1 d . . .
H32A H 0.4274 1.1340 0.7440 0.047 Uiso 1 1 calc R . .
H32B H 0.3426 1.1870 0.7445 0.047 Uiso 1 1 calc R . .
C17 C 0.2904(3) 1.0509(3) 0.7957(2) 0.0320(11) Uani 1 1 d . . .
C74 C 0.2907(3) 0.5059(3) 0.7732(3) 0.0381(12) Uani 1 1 d . . .
H74 H 0.3252 0.4609 0.7637 0.046 Uiso 1 1 calc R . .
C95 C 0.1779(3) 0.5304(3) 1.0609(3) 0.0458(13) Uani 1 1 d . . .
H95A H 0.1325 0.5139 1.0906 0.055 Uiso 1 1 calc R . .
H95B H 0.1621 0.5108 1.0099 0.055 Uiso 1 1 calc R . .
C35 C 0.3091(3) 1.0630(3) 0.5874(2) 0.0392(11) Uani 1 1 d . . .
H35A H 0.3498 1.0969 0.6196 0.047 Uiso 1 1 calc R . .
H35B H 0.2832 1.0236 0.6189 0.047 Uiso 1 1 calc R . .
C77 C 0.0044(4) 0.3864(3) 0.6832(4) 0.0584(16) Uani 1 1 d U . .
H77 H -0.0384 0.4058 0.6462 0.070 Uiso 1 1 calc R . .
C88 C 0.4868(3) 0.5160(3) 0.8057(3) 0.0439(13) Uani 1 1 d . . .
H88A H 0.5452 0.5360 0.8184 0.066 Uiso 1 1 calc R . .
H88B H 0.4778 0.5013 0.7535 0.066 Uiso 1 1 calc R . .
H88C H 0.4781 0.4682 0.8357 0.066 Uiso 1 1 calc R . .
C46 C 0.1772(3) 0.7876(4) 0.4664(3) 0.0518(14) Uani 1 1 d . . .
H46 H 0.1335 0.8144 0.4883 0.062 Uiso 1 1 calc R . .
C92 C 0.2895(4) 0.5319(4) 1.1675(4) 0.072(2) Uani 1 1 d . . .
H92A H 0.3410 0.5041 1.1919 0.086 Uiso 1 1 calc R . .
H92B H 0.2434 0.5259 1.1991 0.086 Uiso 1 1 calc R . .
C47 C 0.1568(4) 0.7217(5) 0.4182(3) 0.076(2) Uani 1 1 d . . .
H47 H 0.0986 0.7063 0.4080 0.091 Uiso 1 1 calc R . .
C91 C 0.2623(3) 0.4936(3) 1.0929(3) 0.0586(16) Uani 1 1 d . . .
H91 H 0.2548 0.4340 1.0993 0.070 Uiso 1 1 calc R . .
O4 O 0.4998(2) 1.2068(2) 0.8675(2) 0.0477(9) Uani 1 1 d . . .
O3 O 0.4362(3) 1.3018(2) 0.7949(2) 0.0643(11) Uani 1 1 d . . .
O10 O 0.7105(2) 0.6607(3) 0.9961(2) 0.0827(15) Uani 1 1 d . . .
C33 C 0.4446(3) 1.2324(3) 0.8135(2) 0.0390(11) Uani 1 1 d . . .
O9 O 0.6817(3) 0.7644(3) 0.9261(3) 0.0895(14) Uani 1 1 d . . .
C87 C 0.6587(4) 0.6952(5) 0.9570(4) 0.076(2) Uani 1 1 d . . .
C75 C 0.2052(5) 0.3515(4) 0.6997(4) 0.075(2) Uani 1 1 d . . .
H75 H 0.1814 0.3047 0.7194 0.091 Uiso 1 1 calc R . .
C54 C 0.5831(4) 0.8376(4) 0.4626(4) 0.078(2) Uani 1 1 d . . .
H54A H 0.5549 0.8823 0.4339 0.116 Uiso 1 1 calc R . .
H54B H 0.6450 0.8422 0.4633 0.116 Uiso 1 1 calc R . .
H54C H 0.5687 0.8400 0.5132 0.116 Uiso 1 1 calc R . .
C108 C 0.1527(4) 0.9155(4) 1.1612(4) 0.077(2) Uani 1 1 d . . .
H10A H 0.1637 0.8672 1.1920 0.115 Uiso 1 1 calc R . .
H10B H 0.1739 0.9635 1.1892 0.115 Uiso 1 1 calc R . .
H10C H 0.1820 0.9104 1.1172 0.115 Uiso 1 1 calc R . .
C43 C 0.1043(4) 1.1713(6) 0.5889(4) 0.096(3) Uani 1 1 d . . .
H43A H 0.1184 1.2241 0.5737 0.115 Uiso 1 1 calc R . .
H43B H 0.0532 1.1626 0.6102 0.115 Uiso 1 1 calc R . .
H5N H 0.412(3) 0.987(3) 0.567(3) 0.057(15) Uiso 1 1 d . B 2
H14 H 0.281(3) 0.692(3) 1.078(2) 0.025(14) Uiso 1 1 d . . .
C79 C -0.2594(4) 0.6482(4) 0.7795(3) 0.0339(19) Uani 0.690(10) 1 d P . .
H79A H -0.2601 0.6862 0.8184 0.041 Uiso 0.690(10) 1 calc PR . .
H79B H -0.3100 0.6196 0.7616 0.041 Uiso 0.690(10) 1 calc PR . .
C79B C -0.2179(17) 0.7986(15) 0.822(2) 0.144(14) Uani 0.310(10) 1 d PU . .
H79C H -0.2360 0.7439 0.8156 0.173 Uiso 0.310(10) 1 calc PR . .
H79D H -0.2576 0.8393 0.8315 0.173 Uiso 0.310(10) 1 calc PR . .
C76B C 0.001(2) 0.3096(18) 0.708(2) 0.161(16) Uani 0.310(10) 1 d PU . .
H76A H 0.0435 0.2904 0.7453 0.193 Uiso 0.310(10) 1 calc PR . .
H76B H -0.0446 0.2750 0.6889 0.193 Uiso 0.310(10) 1 calc PR . .
C25A C 0.0381(7) 0.4986(7) 0.5038(5) 0.057(3) Uani 0.533(8) 1 d P . .
H25A H 0.0890 0.4821 0.4852 0.069 Uiso 0.533(8) 1 calc PR . .
H25B H -0.0139 0.4708 0.4891 0.069 Uiso 0.533(8) 1 calc PR . .
C23 C -0.2183(8) 0.8452(9) 0.5844(9) 0.083(5) Uani 0.467(8) 1 d P . .
H23A H -0.2181 0.9027 0.5823 0.100 Uiso 0.467(8) 1 calc PR . .
H23B H -0.2686 0.8160 0.5670 0.100 Uiso 0.467(8) 1 calc PR . .
C23B C -0.1104(8) 1.0457(10) 0.7352(9) 0.100(6) Uani 0.533(8) 1 d P . .
H23C H -0.0599 1.0485 0.7693 0.120 Uiso 0.533(8) 1 calc PR . .
H23D H -0.1548 1.0841 0.7377 0.120 Uiso 0.533(8) 1 calc PR . .
C25 C 0.3070(15) 0.5333(10) 0.5187(9) 0.121(8) Uani 0.467(8) 1 d P . .
H25C H 0.3262 0.5855 0.5066 0.145 Uiso 0.467(8) 1 calc PR . .
H25D H 0.3341 0.4863 0.5026 0.145 Uiso 0.467(8) 1 calc PR . .
C76 C 0.2557(11) 0.3349(8) 0.6680(8) 0.163(8) Uani 0.690(10) 1 d P . .
H76C H 0.2856 0.3756 0.6449 0.196 Uiso 0.690(10) 1 calc PR . .
H76D H 0.2704 0.2795 0.6632 0.196 Uiso 0.690(10) 1 calc PR . .
C110 C 0.3547(4) 0.9152(4) 0.2835(3) 0.0541(14) Uani 1 1 d . . .
N13 N 0.3371(5) 0.9751(4) 0.3087(3) 0.100(2) Uani 1 1 d . . .
C109 C 0.3768(4) 0.8412(4) 0.2527(3) 0.0697(17) Uani 1 1 d . . .
H10D H 0.3349 0.8281 0.2101 0.105 Uiso 1 1 calc R . .
H10E H 0.3771 0.7982 0.2896 0.105 Uiso 1 1 calc R . .
H10F H 0.4336 0.8457 0.2368 0.105 Uiso 1 1 calc R . .
O13 O -0.1017(9) 1.1662(8) 0.7687(6) 0.121(5) Uani 0.467(8) 1 d P . .
H4 H 0.532(4) 1.250(4) 0.904(3) 0.072(18) Uiso 1 1 d . . .

loop_
_atom_site_aniso_label
_atom_site_aniso_U_11
_atom_site_aniso_U_22
_atom_site_aniso_U_33
_atom_site_aniso_U_23
_atom_site_aniso_U_13
_atom_site_aniso_U_12
Fe1 0.0248(3) 0.0277(3) 0.0283(3) -0.0003(3) 0.0035(3) 0.0006(3)
Fe2 0.0185(3) 0.0211(3) 0.0338(3) -0.0007(3) 0.0017(2) 0.0003(3)
C71 0.021(2) 0.035(3) 0.037(2) 0.015(2) 0.0085(18) -0.003(2)
N10 0.0214(18) 0.025(2) 0.040(2) 0.0010(17) 0.0061(16) -0.0015(16)
N2 0.029(2) 0.032(2) 0.035(2) 0.0015(18) 0.0042(17) 0.0005(17)
C60 0.021(2) 0.031(3) 0.030(2) -0.0024(19) 0.0005(18) -0.0023(18)
N8 0.0212(19) 0.0243(19) 0.0280(18) -0.0003(15) 0.0003(15) 0.0011(15)
C63 0.024(2) 0.029(3) 0.030(2) 0.003(2) 0.0018(18) 0.0036(19)
C73 0.030(3) 0.032(3) 0.041(3) 0.007(2) 0.009(2) 0.008(2)
N3 0.032(2) 0.028(2) 0.0290(19) -0.0005(16) 0.0033(16) 0.0003(17)
N9 0.0212(18) 0.0228(19) 0.0303(19) 0.0001(16) 0.0014(15) -0.0019(15)
C6 0.031(3) 0.034(3) 0.030(2) -0.002(2) -0.003(2) -0.004(2)
C64 0.023(2) 0.027(3) 0.028(2) 0.0025(19) 0.0048(17) 0.0071(18)
N7 0.023(2) 0.026(2) 0.038(2) -0.0036(17) 0.0040(16) 0.0004(16)
O1 0.052(2) 0.040(2) 0.0434(19) 0.0007(17) 0.0092(16) -0.0011(16)
O11 0.0237(15) 0.0244(16) 0.0369(16) 0.0050(13) 0.0031(13) 0.0002(12)
N4 0.032(2) 0.026(2) 0.032(2) 0.0043(16) 0.0054(16) 0.0001(17)
C69 0.021(2) 0.033(3) 0.030(2) 0.007(2) 0.0016(18) -0.0074(19)
O5 0.0285(16) 0.0378(18) 0.0302(16) 0.0007(14) 0.0060(13) 0.0023(13)
C106 0.022(2) 0.040(3) 0.042(3) 0.006(2) 0.008(2) 0.007(2)
C34 0.056(3) 0.036(3) 0.042(3) -0.006(2) 0.006(2) 0.004(2)
C61 0.029(2) 0.036(3) 0.029(2) 0.004(2) 0.0017(18) 0.000(2)
O7 0.030(2) 0.087(3) 0.052(2) 0.022(2) 0.0003(16) 0.0040(18)
C65 0.026(2) 0.026(2) 0.025(2) 0.0030(19) 0.0017(17) -0.0022(19)
C2 0.031(3) 0.053(3) 0.037(3) 0.005(2) 0.002(2) 0.006(2)
O12 0.047(2) 0.046(2) 0.069(2) -0.0143(19) 0.0170(18) 0.0030(17)
N12 0.028(2) 0.043(2) 0.041(2) 0.0134(19) 0.0046(17) -0.0010(18)
N1 0.0243(18) 0.028(2) 0.0297(18) 0.0007(16) 0.0009(15) 0.0023(16)
C55 0.031(3) 0.024(3) 0.053(3) -0.007(2) 0.006(2) 0.004(2)
C67 0.032(3) 0.025(2) 0.023(2) 0.0049(18) -0.0032(19) -0.0013(19)
C81 0.040(3) 0.030(3) 0.037(3) -0.007(2) 0.007(2) -0.001(2)
C19 0.036(3) 0.030(3) 0.031(2) 0.002(2) 0.007(2) 0.002(2)
O2 0.0383(19) 0.050(2) 0.0353(18) 0.0069(16) 0.0007(15) 0.0032(15)
C103 0.029(3) 0.055(3) 0.045(3) 0.012(3) 0.011(2) 0.007(2)
C9 0.036(3) 0.034(3) 0.036(2) -0.003(2) 0.002(2) 0.006(2)
C98 0.021(2) 0.025(2) 0.032(2) 0.0063(19) 0.0033(17) -0.0016(18)
C8 0.050(3) 0.035(3) 0.045(3) -0.010(2) 0.000(2) 0.003(2)
C14 0.026(2) 0.034(3) 0.025(2) 0.006(2) 0.0009(18) 0.0007(19)
C18 0.050(3) 0.024(2) 0.030(2) 0.0016(19) 0.007(2) 0.001(2)
C38 0.048(3) 0.047(3) 0.037(3) 0.012(2) 0.005(2) 0.001(2)
C58 0.026(2) 0.021(2) 0.044(3) -0.006(2) 0.003(2) -0.0031(18)
N11 0.026(2) 0.038(3) 0.036(2) 0.0119(18) -0.0018(15) -0.0013(17)
C84 0.030(3) 0.059(3) 0.029(2) -0.001(2) -0.0040(19) 0.002(3)
C82 0.040(3) 0.027(3) 0.032(2) -0.006(2) -0.003(2) -0.008(2)
C80 0.024(3) 0.033(3) 0.056(3) -0.004(2) -0.001(2) 0.003(2)
C62 0.025(2) 0.030(3) 0.031(2) 0.004(2) 0.0047(18) 0.0006(19)
C21 0.034(3) 0.073(4) 0.068(4) -0.013(3) -0.002(3) 0.015(3)
C57 0.044(3) 0.030(3) 0.051(3) -0.009(2) 0.009(2) -0.009(2)
N5 0.034(2) 0.034(2) 0.0297(19) 0.0061(17) 0.0019(17) -0.0035(17)
C10 0.045(3) 0.030(3) 0.036(2) -0.001(2) 0.008(2) 0.010(2)
C22 0.029(3) 0.056(4) 0.072(4) -0.009(3) -0.006(3) -0.001(3)
C4 0.025(2) 0.039(3) 0.035(2) 0.005(2) 0.0037(19) -0.003(2)
C15 0.028(2) 0.033(3) 0.027(2) 0.008(2) -0.0021(18) -0.005(2)
C105 0.036(3) 0.039(3) 0.048(3) 0.005(2) 0.006(2) 0.002(2)
C12 0.032(3) 0.043(3) 0.037(3) 0.006(2) 0.005(2) 0.013(2)
C27 0.029(3) 0.056(3) 0.055(3) 0.007(3) 0.011(2) 0.014(2)
C102 0.025(2) 0.037(3) 0.033(2) 0.013(2) 0.0076(19) 0.006(2)
C28 0.030(3) 0.053(3) 0.037(3) 0.010(2) 0.005(2) -0.001(2)
O8 0.0326(18) 0.051(2) 0.0344(17) 0.0035(15) 0.0061(14) -0.0048(15)
C30 0.036(3) 0.039(3) 0.030(2) 0.002(2) 0.008(2) -0.007(2)
C37 0.037(3) 0.045(3) 0.044(3) 0.011(2) 0.008(2) 0.014(2)
C50 0.067(4) 0.059(4) 0.050(3) -0.012(3) 0.016(3) 0.014(3)
C29 0.022(2) 0.050(3) 0.041(3) 0.004(2) 0.005(2) -0.006(2)
C16 0.034(3) 0.031(3) 0.024(2) 0.0013(19) 0.0049(19) -0.006(2)
C39 0.044(3) 0.043(3) 0.032(2) 0.006(2) 0.005(2) -0.006(2)
C41 0.026(2) 0.046(3) 0.038(3) 0.008(2) 0.003(2) 0.003(2)
C53 0.052(3) 0.041(3) 0.027(2) -0.002(2) 0.010(2) -0.005(2)
C89 0.021(2) 0.040(3) 0.046(3) 0.011(2) 0.004(2) 0.005(2)
C7 0.057(4) 0.033(3) 0.037(3) -0.002(2) 0.006(2) -0.007(2)
C93 0.024(3) 0.085(4) 0.042(3) 0.025(3) 0.000(2) 0.001(2)
C1 0.030(3) 0.035(3) 0.031(2) 0.005(2) 0.008(2) 0.003(2)
C94 0.017(2) 0.042(3) 0.041(3) 0.012(2) 0.0048(19) -0.0035(19)
C36 0.049(3) 0.045(3) 0.041(3) 0.007(2) 0.011(2) 0.015(2)
C96 0.056(4) 0.037(3) 0.105(5) 0.002(3) 0.023(3) 0.011(3)
C40 0.030(2) 0.036(3) 0.024(2) 0.000(2) 0.0009(18) -0.0013(19)
C24 0.052(3) 0.047(3) 0.061(4) -0.011(3) -0.003(3) -0.010(3)
C99 0.024(2) 0.030(3) 0.030(2) 0.0130(19) 0.0033(18) 0.0007(18)
C78 0.024(2) 0.039(3) 0.037(2) -0.003(2) -0.007(2) -0.0010(19)
C86 0.028(3) 0.063(4) 0.048(3) 0.002(3) -0.002(2) 0.002(2)
C42 0.067(4) 0.088(5) 0.058(4) 0.014(3) 0.025(3) 0.030(4)
C90 0.031(3) 0.064(4) 0.095(5) 0.034(4) 0.010(3) 0.015(3)
C72 0.022(2) 0.029(3) 0.045(3) 0.005(2) 0.011(2) 0.0052(19)
O6 0.052(2) 0.069(3) 0.056(2) 0.001(2) 0.0240(19) 0.022(2)
C51 0.056(3) 0.045(3) 0.040(3) 0.000(2) 0.009(2) 0.016(3)
C68 0.029(2) 0.028(2) 0.025(2) 0.0045(19) 0.0024(18) -0.0020(19)
C11 0.027(2) 0.035(3) 0.029(2) 0.003(2) 0.0053(19) 0.008(2)
N6 0.072(4) 0.101(5) 0.073(3) -0.048(3) 0.017(3) -0.031(3)
C70 0.021(2) 0.028(2) 0.031(2) 0.0071(19) 0.0013(18) 0.0009(18)
C26 0.070(4) 0.041(3) 0.070(4) -0.021(3) 0.012(3) 0.008(3)
C101 0.027(2) 0.041(3) 0.039(3) 0.012(2) 0.000(2) -0.009(2)
C83 0.043(3) 0.041(3) 0.034(3) 0.003(2) -0.009(2) -0.011(2)
C3 0.033(3) 0.051(3) 0.034(2) -0.001(3) 0.004(2) 0.003(2)
C52 0.049(3) 0.037(3) 0.029(2) 0.002(2) 0.010(2) 0.007(2)
C49 0.103(5) 0.057(4) 0.045(3) -0.023(3) 0.011(3) 0.011(4)
C20 0.035(3) 0.032(3) 0.035(2) 0.004(2) 0.008(2) 0.008(2)
C107 0.022(2) 0.034(3) 0.036(2) 0.014(2) 0.0065(19) 0.0038(19)
C104 0.040(3) 0.048(3) 0.057(3) 0.001(3) 0.019(3) 0.009(2)
C56 0.036(3) 0.033(3) 0.064(3) -0.009(2) 0.009(2) -0.001(2)
C85 0.022(2) 0.055(3) 0.046(3) 0.005(2) 0.010(2) -0.001(2)
C100 0.024(2) 0.032(2) 0.036(2) 0.010(2) 0.0016(19) 0.0003(19)
C97 0.109(6) 0.082(6) 0.154(8) 0.039(6) 0.070(6) 0.038(5)
C59 0.034(3) 0.028(3) 0.032(2) -0.006(2) 0.003(2) -0.008(2)
C48 0.077(5) 0.064(4) 0.046(3) -0.019(3) 0.016(3) -0.012(3)
C5 0.036(3) 0.039(3) 0.033(3) -0.001(2) 0.000(2) -0.004(2)
C66 0.036(3) 0.023(2) 0.021(2) 0.0010(18) 0.0024(18) 0.0017(19)
C13 0.027(2) 0.043(3) 0.027(2) 0.010(2) 0.0031(19) 0.001(2)
C45 0.036(3) 0.049(3) 0.030(2) 0.004(2) 0.005(2) -0.003(2)
C44 0.030(2) 0.034(3) 0.031(2) 0.002(2) 0.0060(19) 0.0035(19)
C31 0.046(3) 0.034(3) 0.035(3) -0.002(2) 0.004(2) -0.008(2)
C32 0.044(3) 0.036(3) 0.036(2) 0.001(2) 0.004(2) -0.012(2)
C17 0.038(3) 0.028(3) 0.029(2) 0.001(2) 0.003(2) -0.008(2)
C74 0.032(3) 0.026(3) 0.059(3) -0.004(2) 0.014(2) 0.009(2)
C95 0.036(3) 0.042(3) 0.060(3) 0.022(3) 0.007(2) -0.001(2)
C35 0.049(3) 0.038(3) 0.032(2) -0.001(2) 0.008(2) 0.000(2)
C77 0.047(3) 0.037(3) 0.088(4) -0.023(3) -0.002(3) -0.012(3)
C88 0.026(3) 0.048(3) 0.058(3) 0.000(3) 0.008(2) 0.008(2)
C46 0.042(3) 0.070(4) 0.044(3) -0.007(3) 0.006(2) -0.009(3)
C92 0.036(3) 0.100(5) 0.077(4) 0.055(4) 0.000(3) 0.004(3)
C47 0.070(4) 0.097(5) 0.061(4) -0.035(4) 0.010(3) -0.044(4)
C91 0.042(3) 0.050(3) 0.084(4) 0.038(3) 0.009(3) 0.012(3)
O4 0.039(2) 0.045(2) 0.057(2) -0.0060(18) -0.0019(17) -0.0037(16)
O3 0.090(3) 0.033(2) 0.064(2) 0.0030(19) -0.013(2) -0.017(2)
O10 0.037(2) 0.130(4) 0.081(3) 0.054(3) 0.008(2) 0.001(3)
C33 0.048(3) 0.036(3) 0.034(3) -0.001(2) 0.006(2) -0.011(2)
O9 0.076(3) 0.093(4) 0.098(4) -0.003(3) 0.006(3) -0.010(3)
C87 0.053(4) 0.111(6) 0.061(4) 0.018(4) -0.007(3) -0.025(4)
C75 0.108(5) 0.027(3) 0.102(5) -0.010(4) 0.052(4) 0.010(4)
C54 0.041(3) 0.082(5) 0.113(5) -0.035(5) 0.023(3) -0.007(3)
C108 0.047(4) 0.076(5) 0.110(5) -0.052(4) 0.020(3) -0.015(3)
C43 0.067(4) 0.140(8) 0.081(5) -0.025(5) 0.008(4) 0.042(5)
C79 0.017(3) 0.052(4) 0.031(3) -0.006(3) -0.002(2) -0.005(3)
C79B 0.067(16) 0.070(16) 0.28(4) -0.09(2) -0.055(19) 0.036(13)
C76B 0.16(3) 0.074(18) 0.21(3) -0.032(19) -0.10(3) 0.014(18)
C25A 0.052(6) 0.073(8) 0.048(6) -0.041(6) 0.010(5) -0.033(5)
C23 0.050(8) 0.050(8) 0.149(15) 0.017(10) 0.010(8) 0.010(7)
C23B 0.043(7) 0.108(12) 0.146(15) 0.034(11) -0.001(8) 0.008(7)
C25 0.23(2) 0.065(11) 0.074(11) 0.005(9) 0.032(13) 0.076(13)
C76 0.27(2) 0.082(9) 0.165(14) 0.032(9) 0.148(14) 0.106(12)
C110 0.064(4) 0.063(4) 0.037(3) 0.011(3) 0.014(3) 0.009(3)
N13 0.155(6) 0.077(4) 0.079(4) 0.021(4) 0.060(4) 0.033(4)
C109 0.087(5) 0.078(4) 0.044(3) -0.009(3) 0.004(3) 0.007(4)
O13 0.191(14) 0.096(9) 0.079(7) 0.005(7) 0.027(8) 0.022(9)

loop_
_atom_type_symbol
_atom_type_description
_atom_type_scat_dispersion_real
_atom_type_scat_dispersion_imag
_atom_type_scat_source
Fe Fe 0.3463 0.8444 'International Tables Vol C Tables 4.2.6.8 and 6.1.1.4'
O O 0.0106 0.0060 'International Tables Vol C Tables 4.2.6.8 and 6.1.1.4'
N N 0.0061 0.0033 'International Tables Vol C Tables 4.2.6.8 and 6.1.1.4'
C C 0.0033 0.0016 'International Tables Vol C Tables 4.2.6.8 and 6.1.1.4'
H H 0.0000 0.0000 'International Tables Vol C Tables 4.2.6.8 and 6.1.1.4'

loop_
_geom_angle_atom_site_label_1
_geom_angle_atom_site_label_2
_geom_angle_atom_site_label_3
_geom_angle
O5 Fe1 N4 98.33(14)
O5 Fe1 N3 99.51(13)
N4 Fe1 N3 88.09(14)
O5 Fe1 N1 101.87(13)
N4 Fe1 N1 87.92(14)
N3 Fe1 N1 158.60(14)
O5 Fe1 N2 105.90(14)
N4 Fe1 N2 155.77(14)
N3 Fe1 N2 87.68(14)
N1 Fe1 N2 87.38(14)
O11 Fe2 N9 98.68(13)
O11 Fe2 N10 99.43(13)
N9 Fe2 N10 87.71(14)
O11 Fe2 N8 104.26(13)
N9 Fe2 N8 87.90(13)
N10 Fe2 N8 156.29(14)
O11 Fe2 N7 103.77(14)
N9 Fe2 N7 157.53(14)
N10 Fe2 N7 87.64(14)
N8 Fe2 N7 87.58(14)
C72 C71 C70 107.6(4)
C72 C71 C85 127.2(4)
C70 C71 C85 125.2(4)
C73 N10 C70 105.8(3)
C73 N10 Fe2 126.5(3)
C70 N10 Fe2 126.2(3)
C9 N2 C6 105.6(4)
C9 N2 Fe1 125.4(3)
C6 N2 Fe1 127.0(3)
N8 C60 C59 124.2(4)
N8 C60 C61 110.4(4)
C59 C60 C61 125.3(4)
C60 N8 C63 105.4(3)
C60 N8 Fe2 126.4(3)
C63 N8 Fe2 125.9(3)
C64 C63 N8 124.1(4)
C64 C63 C62 124.9(4)
N8 C63 C62 110.9(4)
N10 C73 C74 124.5(4)
N10 C73 C72 110.0(4)
C74 C73 C72 125.5(4)
C11 N3 C14 106.3(4)
C11 N3 Fe1 125.4(3)
C14 N3 Fe1 125.8(3)
C68 N9 C65 105.2(3)
C68 N9 Fe2 126.1(3)
C65 N9 Fe2 125.1(3)
C5 C6 N2 123.9(4)
C5 C6 C7 126.1(4)
N2 C6 C7 109.8(4)
C63 C64 C65 126.8(4)
C63 C64 H64 116.6
C65 C64 H64 116.6
C58 N7 C55 106.3(4)
C58 N7 Fe2 126.6(3)
C55 N7 Fe2 126.2(3)
C98 O11 Fe2 128.3(2)
C19 N4 C16 105.2(4)
C19 N4 Fe1 126.6(3)
C16 N4 Fe1 126.0(3)
C68 C69 C70 127.2(4)
C68 C69 H69 116.4
C70 C69 H69 116.4
C44 O5 Fe1 127.5(3)
C105 C106 C107 119.8(4)
C105 C106 H106 120.1
C107 C106 H106 120.1
C18 C34 H34A 109.5
C18 C34 H34B 109.5
H34A C34 H34B 109.5
C18 C34 H34C 109.5
H34A C34 H34C 109.5
H34B C34 H34C 109.5
C62 C61 C60 107.3(4)
C62 C61 C78 128.7(4)
C60 C61 C78 124.0(4)
N9 C65 C64 124.6(4)
N9 C65 C66 110.3(3)
C64 C65 C66 125.0(4)
C3 C2 C1 106.6(4)
C3 C2 C21 127.8(5)
C1 C2 C21 125.6(5)
C105 O12 C108 117.3(4)
C101 N12 C102 118.1(4)
C4 N1 C1 106.6(4)
C4 N1 Fe1 126.4(3)
C1 N1 Fe1 125.6(3)
C74 C55 N7 124.7(4)
C74 C55 C56 125.8(4)
N7 C55 C56 109.5(4)
C66 C67 C68 107.1(4)
C66 C67 C82 127.0(4)
C68 C67 C82 125.7(4)
C66 C81 H81A 109.5
C66 C81 H81B 109.5
H81A C81 H81B 109.5
C66 C81 H81C 109.5
H81A C81 H81C 109.5
H81B C81 H81C 109.5
N4 C19 C20 123.5(4)
N4 C19 C18 111.4(4)
C20 C19 C18 125.0(4)
C30 O2 H5N 113(2)
C104 C103 C102 120.8(4)
C104 C103 H103 119.6
C102 C103 H103 119.6
C10 C9 N2 124.3(4)
C10 C9 C8 125.0(4)
N2 C9 C8 110.7(4)
O11 C98 C99 110.8(3)
O11 C98 C94 111.2(3)
C99 C98 C94 108.7(3)
O11 C98 H98 108.7
C99 C98 H98 108.7
C94 C98 H98 108.7
C7 C8 C9 107.0(4)
C7 C8 C26 127.5(5)
C9 C8 C26 125.5(5)
N3 C14 C15 124.5(4)
N3 C14 C13 109.2(4)
C15 C14 C13 126.3(4)
C17 C18 C19 106.5(4)
C17 C18 C34 127.9(4)
C19 C18 C34 125.6(4)
C37 C38 C39 108.2(4)
C37 C38 H38A 110.1
C39 C38 H38A 110.1
C37 C38 H38B 110.1
C39 C38 H38B 110.1
H38A C38 H38B 108.4
N7 C58 C59 124.5(4)
N7 C58 C57 110.4(4)
C59 C58 C57 125.0(4)
C89 N11 C93 111.0(4)
C89 N11 C94 112.1(4)
C93 N11 C94 108.6(3)
C89 N11 H14 118(3)
C93 N11 H14 105(3)
C94 N11 H14 102(3)
O7 C84 O8 125.4(5)
O7 C84 C83 116.1(4)
O8 C84 C83 118.5(4)
C67 C82 C83 113.0(4)
C67 C82 H82A 109.0
C83 C82 H82A 109.0
C67 C82 H82B 109.0
C83 C82 H82B 109.0
H82A C82 H82B 107.8
C79B C80 C62 120.6(13)
C79B C80 H80 119.7
C62 C80 H80 119.7
C61 C62 C63 106.0(4)
C61 C62 C80 128.7(4)
C63 C62 C80 125.2(4)
C23B C21 C2 126.8(7)
C23B C21 H21 116.6
C2 C21 H21 116.6
C56 C57 C58 106.8(4)
C56 C57 C77 128.2(5)
C58 C57 C77 125.0(5)
C35 N5 C39 109.1(4)
C35 N5 C40 111.6(3)
C39 N5 C40 107.9(3)
C35 N5 H5N 106(2)
C39 N5 H5N 110(3)
C40 N5 H5N 112(3)
C9 C10 C11 127.3(4)
C9 C10 H10 116.3
C11 C10 H10 116.3
C23 C22 C3 126.1(9)
C23 C22 H22 117.0
C3 C22 H22 117.0
N1 C4 C5 125.1(4)
N1 C4 C3 110.1(4)
C5 C4 C3 124.8(4)
C16 C15 C14 126.9(4)
C16 C15 H15 116.5
C14 C15 H15 116.5
C106 C105 O12 124.9(4)
C106 C105 C104 122.1(5)
O12 C105 C104 113.0(4)
C13 C12 C11 107.9(4)
C13 C12 C27 128.2(5)
C11 C12 C27 123.9(5)
C12 C27 H27A 109.5
C12 C27 H27B 109.5
H27A C27 H27B 109.5
C12 C27 H27C 109.5
H27A C27 H27C 109.5
H27B C27 H27C 109.5
N12 C102 C103 117.2(4)
N12 C102 C107 122.3(4)
C103 C102 C107 120.5(4)
C13 C28 C29 111.3(4)
C13 C28 H28A 109.4
C29 C28 H28A 109.4
C13 C28 H28B 109.4
C29 C28 H28B 109.4
H28A C28 H28B 108.0
O1 C30 O2 124.8(4)
O1 C30 C29 119.1(4)
O2 C30 C29 116.0(4)
C41 C37 C38 109.7(4)
C41 C37 C36 110.6(4)
C38 C37 C36 107.3(4)
C41 C37 H37 109.7
C38 C37 H37 109.7
C36 C37 H37 109.7
C49 C50 C51 120.1(5)
C49 C50 H50 120.0
C51 C50 H50 120.0
C30 C29 C28 109.4(4)
C30 C29 H29A 109.8
C28 C29 H29A 109.8
C30 C29 H29B 109.8
C28 C29 H29B 109.8
H29A C29 H29B 108.2
C15 C16 N4 124.6(4)
C15 C16 C17 125.5(4)
N4 C16 C17 109.8(4)
N5 C39 C38 110.2(4)
N5 C39 H39A 109.6
C38 C39 H39A 109.6
N5 C39 H39B 109.6
C38 C39 H39B 109.6
H39A C39 H39B 108.1
C37 C41 C40 109.2(4)
C37 C41 H41A 109.8
C40 C41 H41A 109.8
C37 C41 H41B 109.8
C40 C41 H41B 109.8
H41A C41 H41B 108.3
C48 C53 C52 119.9(5)
C48 C53 C45 116.6(5)
C52 C53 C45 123.5(4)
N11 C89 C90 110.4(4)
N11 C89 H89A 109.6
C90 C89 H89A 109.6
N11 C89 H89B 109.6
C90 C89 H89B 109.6
H89A C89 H89B 108.1
C8 C7 C6 106.8(4)
C8 C7 C24 128.7(5)
C6 C7 C24 124.5(5)
N11 C93 C92 107.3(5)
N11 C93 H93A 110.3
C92 C93 H93A 110.3
N11 C93 H93B 110.3
C92 C93 H93B 110.3
H93A C93 H93B 108.5
N1 C1 C20 124.9(4)
N1 C1 C2 110.1(4)
C20 C1 C2 124.9(4)
N11 C94 C98 111.5(3)
N11 C94 C95 106.9(4)
C98 C94 C95 114.4(4)
N11 C94 H94 107.9
C98 C94 H94 107.9
C95 C94 H94 107.9
C42 C36 C35 110.8(4)
C42 C36 C37 112.6(5)
C35 C36 C37 108.2(4)
C42 C36 H36 108.4
C35 C36 H36 108.4
C37 C36 H36 108.4
C97 C96 C90 124.5(8)
C97 C96 H96 117.8
C90 C96 H96 117.8
N5 C40 C41 109.2(4)
N5 C40 C44 111.5(3)
C41 C40 C44 114.5(4)
N5 C40 H40 107.1
C41 C40 H40 107.1
C44 C40 H40 107.1
C25A C24 C7 131.6(7)
C25A C24 H24 114.2
C7 C24 H24 114.2
C100 C99 C107 118.4(4)
C100 C99 C98 119.2(4)
C107 C99 C98 122.4(4)
C79 C78 C61 125.4(5)
C79 C78 H78 117.3
C61 C78 H78 117.3
C87 C86 C85 108.4(4)
C87 C86 H86A 110.0
C85 C86 H86A 110.0
C87 C86 H86B 110.0
C85 C86 H86B 110.0
H86A C86 H86B 108.4
C43 C42 C36 123.4(7)
C43 C42 H42 118.3
C36 C42 H42 118.3
C96 C90 C91 114.7(5)
C96 C90 C89 110.3(5)
C91 C90 C89 106.3(4)
C96 C90 H90 108.5
C91 C90 H90 108.5
C89 C90 H90 108.5
C71 C72 C73 106.8(4)
C71 C72 C88 129.3(4)
C73 C72 C88 123.9(4)
C51 O6 C54 117.0(4)
C52 C51 O6 124.8(5)
C52 C51 C50 121.5(5)
O6 C51 C50 113.6(5)
N9 C68 C69 123.9(4)
N9 C68 C67 110.6(4)
C69 C68 C67 125.4(4)
N3 C11 C10 124.5(4)
N3 C11 C12 109.8(4)
C10 C11 C12 125.7(4)
C47 N6 C48 116.6(5)
N10 C70 C69 123.8(4)
N10 C70 C71 109.7(4)
C69 C70 C71 126.4(4)
C25 C26 C8 122.1(9)
C25 C26 H26 118.9
C8 C26 H26 118.9
N12 C101 C100 123.9(4)
N12 C101 H101 118.0
C100 C101 H101 118.0
C84 C83 C82 110.6(4)
C84 C83 H83A 109.5
C82 C83 H83A 109.5
C84 C83 H83B 109.5
C82 C83 H83B 109.5
H83A C83 H83B 108.1
C2 C3 C4 106.6(4)
C2 C3 C22 128.9(5)
C4 C3 C22 124.6(5)
C51 C52 C53 119.5(5)
C51 C52 H52 120.2
C53 C52 H52 120.2
C50 C49 C48 121.7(6)
C50 C49 H49 119.2
C48 C49 H49 119.2
C1 C20 C19 126.9(4)
C1 C20 H20 116.6
C19 C20 H20 116.6
C102 C107 C106 118.1(4)
C102 C107 C99 118.1(4)
C106 C107 C99 123.8(4)
C103 C104 C105 118.7(5)
C103 C104 H104 120.6
C105 C104 H104 120.6
C57 C56 C55 107.0(4)
C57 C56 C75 127.8(5)
C55 C56 C75 125.3(5)
C71 C85 C86 115.4(4)
C71 C85 H85A 108.4
C86 C85 H85A 108.4
C71 C85 H85B 108.4
C86 C85 H85B 108.4
H85A C85 H85B 107.5
C99 C100 C101 119.1(4)
C99 C100 H100 120.4
C101 C100 H100 120.4
C96 C97 H97A 120.0
C96 C97 H97B 120.0
H97A C97 H97B 120.0
C58 C59 C60 126.9(4)
C58 C59 H59 116.5
C60 C59 H59 116.5
N6 C48 C53 123.9(5)
N6 C48 C49 118.9(5)
C53 C48 C49 117.2(6)
C6 C5 C4 127.0(4)
C6 C5 H5 116.5
C4 C5 H5 116.5
C67 C66 C65 106.7(4)
C67 C66 C81 128.4(4)
C65 C66 C81 125.0(4)
C12 C13 C14 106.7(4)
C12 C13 C28 127.8(4)
C14 C13 C28 125.0(4)
C46 C45 C53 119.0(5)
C46 C45 C44 120.1(4)
C53 C45 C44 120.9(4)
O5 C44 C45 111.1(4)
O5 C44 C40 111.4(3)
C45 C44 C40 109.3(3)
O5 C44 H44 108.3
C45 C44 H44 108.3
C40 C44 H44 108.3
C17 C31 C32 112.4(4)
C17 C31 H31A 109.1
C32 C31 H31A 109.1
C17 C31 H31B 109.1
C32 C31 H31B 109.1
H31A C31 H31B 107.9
C33 C32 C31 112.7(4)
C33 C32 H32A 109.1
C31 C32 H32A 109.1
C33 C32 H32B 109.1
C31 C32 H32B 109.1
H32A C32 H32B 107.8
C18 C17 C16 107.0(4)
C18 C17 C31 126.9(4)
C16 C17 C31 126.1(4)
C55 C74 C73 127.3(4)
C55 C74 H74 116.4
C73 C74 H74 116.4
C91 C95 C94 109.3(4)
C91 C95 H95A 109.8
C94 C95 H95A 109.8
C91 C95 H95B 109.8
C94 C95 H95B 109.8
H95A C95 H95B 108.3
N5 C35 C36 110.0(4)
N5 C35 H35A 109.7
C36 C35 H35A 109.7
N5 C35 H35B 109.7
C36 C35 H35B 109.7
H35A C35 H35B 108.2
C76B C77 C57 119.7(14)
C76B C77 H77 120.2
C57 C77 H77 120.2
C72 C88 H88A 109.5
C72 C88 H88B 109.5
H88A C88 H88B 109.5
C72 C88 H88C 109.5
H88A C88 H88C 109.5
H88B C88 H88C 109.5
C45 C46 C47 119.7(5)
C45 C46 H46 120.2
C47 C46 H46 120.2
C91 C92 C93 109.8(4)
C91 C92 H92A 109.7
C93 C92 H92A 109.7
C91 C92 H92B 109.7
C93 C92 H92B 109.7
H92A C92 H92B 108.2
N6 C47 C46 124.1(6)
N6 C47 H47 117.9
C46 C47 H47 117.9
C92 C91 C95 108.6(5)
C92 C91 C90 108.3(5)
C95 C91 C90 112.2(4)
C92 C91 H91 109.2
C95 C91 H91 109.2
C90 C91 H91 109.2
C33 O4 H4 118(3)
O3 C33 O4 124.4(4)
O3 C33 C32 123.5(5)
O4 C33 C32 112.2(4)
O10 C87 O9 117.8(6)
O10 C87 C86 121.5(6)
O9 C87 C86 120.1(6)
C76 C75 C56 139.1(10)
C76 C75 H75 110.5
C56 C75 H75 110.5
O6 C54 H54A 109.5
O6 C54 H54B 109.5
H54A C54 H54B 109.5
O6 C54 H54C 109.5
H54A C54 H54C 109.5
H54B C54 H54C 109.5
O12 C108 H10A 109.5
O12 C108 H10B 109.5
H10A C108 H10B 109.5
O12 C108 H10C 109.5
H10A C108 H10C 109.5
H10B C108 H10C 109.5
C42 C43 H43A 120.0
C42 C43 H43B 120.0
H43A C43 H43B 120.0
C78 C79 H79A 120.0
C78 C79 H79B 120.0
H79A C79 H79B 120.0
C80 C79B H79C 120.0
C80 C79B H79D 120.0
H79C C79B H79D 120.0
C77 C76B H76A 120.0
C77 C76B H76B 120.0
H76A C76B H76B 120.0
C24 C25A H25A 120.0
C24 C25A H25B 120.0
H25A C25A H25B 120.0
C22 C23 H23A 120.0
C22 C23 H23B 120.0
H23A C23 H23B 120.0
C21 C23B H23C 120.0
C21 C23B H23D 120.0
H23C C23B H23D 120.0
C26 C25 H25C 120.0
C26 C25 H25D 120.0
H25C C25 H25D 120.0
C75 C76 H76C 120.0
C75 C76 H76D 120.0
H76C C76 H76D 120.0
N13 C110 C109 179.7(8)
C110 C109 H10D 109.5
C110 C109 H10E 109.5
H10D C109 H10E 109.5
C110 C109 H10F 109.5
H10D C109 H10F 109.5
H10E C109 H10F 109.5

loop_
_geom_bond_atom_site_label_1
_geom_bond_atom_site_label_2
_geom_bond_distance
Fe1 O5 1.853(3)
Fe1 N4 2.051(4)
Fe1 N3 2.062(4)
Fe1 N1 2.064(3)
Fe1 N2 2.075(4)
Fe2 O11 1.856(3)
Fe2 N9 2.060(3)
Fe2 N10 2.059(3)
Fe2 N8 2.068(3)
Fe2 N7 2.069(4)
C71 C72 1.352(7)
C71 C70 1.432(6)
C71 C85 1.505(6)
N10 C73 1.377(6)
N10 C70 1.384(5)
N2 C9 1.381(6)
N2 C6 1.383(6)
C60 N8 1.378(5)
C60 C59 1.397(6)
C60 C61 1.441(6)
N8 C63 1.392(5)
C63 C64 1.387(6)
C63 C62 1.439(6)
C73 C74 1.380(7)
C73 C72 1.441(6)
N3 C11 1.373(5)
N3 C14 1.374(5)
N9 C68 1.366(5)
N9 C65 1.392(5)
C6 C5 1.373(6)
C6 C7 1.457(7)
C64 C65 1.393(6)
C64 H64 0.9500
N7 C58 1.377(5)
N7 C55 1.383(6)
O1 C30 1.242(5)
O11 C98 1.403(5)
N4 C19 1.377(6)
N4 C16 1.384(5)
C69 C68 1.387(6)
C69 C70 1.396(6)
C69 H69 0.9500
O5 C44 1.409(5)
C106 C105 1.366(6)
C106 C107 1.418(6)
C106 H106 0.9500
C34 C18 1.516(7)
C34 H34A 0.9800
C34 H34B 0.9800
C34 H34C 0.9800
C61 C62 1.378(6)
C61 C78 1.479(6)
O7 C84 1.256(5)
C65 C66 1.432(6)
C2 C3 1.363(7)
C2 C1 1.453(6)
C2 C21 1.478(7)
O12 C105 1.385(6)
O12 C108 1.424(7)
N12 C101 1.311(6)
N12 C102 1.374(6)
N1 C4 1.365(5)
N1 C1 1.369(6)
C55 C74 1.368(6)
C55 C56 1.457(7)
C67 C66 1.358(6)
C67 C68 1.436(6)
C67 C82 1.513(6)
C81 C66 1.507(6)
C81 H81A 0.9800
C81 H81B 0.9800
C81 H81C 0.9800
C19 C20 1.394(6)
C19 C18 1.433(6)
O2 C30 1.275(5)
O2 H5N 1.44(5)
C103 C104 1.365(7)
C103 C102 1.405(7)
C103 H103 0.9500
C9 C10 1.378(6)
C9 C8 1.437(7)
C98 C99 1.532(5)
C98 C94 1.537(6)
C98 H98 1.0000
C8 C7 1.360(7)
C8 C26 1.486(7)
C14 C15 1.384(6)
C14 C13 1.461(6)
C18 C17 1.360(7)
C38 C37 1.528(7)
C38 C39 1.539(6)
C38 H38A 0.9900
C38 H38B 0.9900
C58 C59 1.382(6)
C58 C57 1.444(6)
N11 C89 1.488(6)
N11 C93 1.500(6)
N11 C94 1.531(5)
N11 H14 0.79(5)
C84 O8 1.255(6)
C84 C83 1.514(7)
C82 C83 1.528(6)
C82 H82A 0.9900
C82 H82B 0.9900
C80 C79B 1.07(3)
C80 C62 1.476(6)
C80 H80 0.9500
C21 C23B 1.401(18)
C21 H21 0.9500
C57 C56 1.365(7)
C57 C77 1.501(7)
N5 C35 1.498(6)
N5 C39 1.505(6)
N5 C40 1.506(5)
N5 H5N 1.15(5)
C10 C11 1.388(6)
C10 H10 0.9500
C22 C23 1.187(13)
C22 C3 1.490(7)
C22 H22 0.9500
C4 C5 1.395(7)
C4 C3 1.455(6)
C15 C16 1.379(6)
C15 H15 0.9500
C105 C104 1.410(7)
C12 C13 1.336(7)
C12 C11 1.435(6)
C12 C27 1.504(7)
C27 H27A 0.9800
C27 H27B 0.9800
C27 H27C 0.9800
C102 C107 1.411(6)
C28 C13 1.504(6)
C28 C29 1.529(6)
C28 H28A 0.9900
C28 H28B 0.9900
C30 C29 1.514(7)
C37 C41 1.512(7)
C37 C36 1.541(7)
C37 H37 1.0000
C50 C49 1.354(8)
C50 C51 1.383(7)
C50 H50 0.9500
C29 H29A 0.9900
C29 H29B 0.9900
C16 C17 1.454(6)
C39 H39A 0.9900
C39 H39B 0.9900
C41 C40 1.535(6)
C41 H41A 0.9900
C41 H41B 0.9900
C53 C48 1.416(7)
C53 C52 1.418(7)
C53 C45 1.436(7)
C89 C90 1.545(7)
C89 H89A 0.9900
C89 H89B 0.9900
C7 C24 1.486(7)
C93 C92 1.547(9)
C93 H93A 0.9900
C93 H93B 0.9900
C1 C20 1.390(7)
C94 C95 1.552(7)
C94 H94 1.0000
C36 C42 1.502(8)
C36 C35 1.537(7)
C36 H36 1.0000
C96 C97 1.299(9)
C96 C90 1.508(9)
C96 H96 0.9500
C40 C44 1.557(6)
C40 H40 1.0000
C24 C25A 1.259(10)
C24 H24 0.9500
C99 C100 1.381(6)
C99 C107 1.423(6)
C78 C79 1.316(7)
C78 H78 0.9500
C86 C87 1.501(8)
C86 C85 1.513(6)
C86 H86A 0.9900
C86 H86B 0.9900
C42 C43 1.356(9)
C42 H42 0.9500
C90 C91 1.539(8)
C90 H90 1.0000
C72 C88 1.503(6)
O6 C51 1.376(6)
O6 C54 1.395(7)
C51 C52 1.369(7)
N6 C47 1.324(8)
N6 C48 1.362(8)
C26 C25 1.37(2)
C26 H26 0.9500
C101 C100 1.410(6)
C101 H101 0.9500
C83 H83A 0.9900
C83 H83B 0.9900
C52 H52 0.9500
C49 C48 1.431(8)
C49 H49 0.9500
C20 H20 0.9500
C104 H104 0.9500
C56 C75 1.477(8)
C85 H85A 0.9900
C85 H85B 0.9900
C100 H100 0.9500
C97 H97A 0.9500
C97 H97B 0.9500
C59 H59 0.9500
C5 H5 0.9500
C45 C46 1.349(7)
C45 C44 1.520(6)
C44 H44 1.0000
C31 C17 1.500(6)
C31 C32 1.531(6)
C31 H31A 0.9900
C31 H31B 0.9900
C32 C33 1.513(6)
C32 H32A 0.9900
C32 H32B 0.9900
C74 H74 0.9500
C95 C91 1.515(7)
C95 H95A 0.9900
C95 H95B 0.9900
C35 H35A 0.9900
C35 H35B 0.9900
C77 C76B 1.35(3)
C77 H77 0.9500
C88 H88A 0.9800
C88 H88B 0.9800
C88 H88C 0.9800
C46 C47 1.412(8)
C46 H46 0.9500
C92 C91 1.517(9)
C92 H92A 0.9900
C92 H92B 0.9900
C47 H47 0.9500
C91 H91 1.0000
O4 C33 1.304(6)
O4 H4 1.07(6)
O3 C33 1.199(6)
O10 C87 1.167(7)
O9 C87 1.345(8)
C75 C76 1.079(12)
C75 H75 0.9500
C54 H54A 0.9800
C54 H54B 0.9800
C54 H54C 0.9800
C108 H10A 0.9800
C108 H10B 0.9800
C108 H10C 0.9800
C43 H43A 0.9500
C43 H43B 0.9500
C79 H79A 0.9500
C79 H79B 0.9500
C79B H79C 0.9500
C79B H79D 0.9500
C76B H76A 0.9500
C76B H76B 0.9500
C25A H25A 0.9500
C25A H25B 0.9500
C23 H23A 0.9500
C23 H23B 0.9500
C23B H23C 0.9500
C23B H23D 0.9500
C25 H25C 0.9500
C25 H25D 0.9500
C76 H76C 0.9500
C76 H76D 0.9500
C110 N13 1.139(8)
C110 C109 1.409(9)
C109 H10D 0.9800
C109 H10E 0.9800
C109 H10F 0.9800

loop_
_geom_hbond_atom_site_label_D
_geom_hbond_atom_site_label_H
_geom_hbond_atom_site_label_A
_geom_hbond_distance_DH
_geom_hbond_distance_HA
_geom_hbond_distance_DA
_geom_hbond_angle_DHA
_geom_hbond_site_symmetry_A
O4 H4 O7 1.07(6) 1.46(6) 2.524(5) 174(5) 2_657
N5 H5N O2 1.15(5) 1.44(5) 2.552(5) 160(4) .
N11 H14 O8 0.79(5) 1.87(5) 2.660(6) 175(5) .

loop_
_geom_torsion_atom_site_label_1
_geom_torsion_atom_site_label_2
_geom_torsion_atom_site_label_3
_geom_torsion_atom_site_label_4
_geom_torsion
O11 Fe2 N10 C73 85.6(4)
N9 Fe2 N10 C73 -176.0(4)
N8 Fe2 N10 C73 -96.5(5)
N7 Fe2 N10 C73 -17.9(4)
O11 Fe2 N10 C70 -78.4(3)
N9 Fe2 N10 C70 20.0(3)
N8 Fe2 N10 C70 99.5(4)
N7 Fe2 N10 C70 178.0(3)
O5 Fe1 N2 C9 77.0(4)
N4 Fe1 N2 C9 -102.4(5)
N3 Fe1 N2 C9 -22.2(4)
N1 Fe1 N2 C9 178.6(4)
O5 Fe1 N2 C6 -84.7(4)
N4 Fe1 N2 C6 95.9(5)
N3 Fe1 N2 C6 176.0(4)
N1 Fe1 N2 C6 16.9(4)
C59 C60 N8 C63 -177.9(4)
C61 C60 N8 C63 -1.8(5)
C59 C60 N8 Fe2 -14.4(6)
C61 C60 N8 Fe2 161.7(3)
O11 Fe2 N8 C60 -83.8(3)
N9 Fe2 N8 C60 177.8(3)
N10 Fe2 N8 C60 98.3(4)
N7 Fe2 N8 C60 19.8(3)
O11 Fe2 N8 C63 76.5(3)
N9 Fe2 N8 C63 -22.0(3)
N10 Fe2 N8 C63 -101.4(4)
N7 Fe2 N8 C63 -179.9(3)
C60 N8 C63 C64 177.1(4)
Fe2 N8 C63 C64 13.5(6)
C60 N8 C63 C62 1.2(5)
Fe2 N8 C63 C62 -162.4(3)
C70 N10 C73 C74 178.9(4)
Fe2 N10 C73 C74 12.2(7)
C70 N10 C73 C72 0.5(5)
Fe2 N10 C73 C72 -166.1(3)
O5 Fe1 N3 C11 -82.3(4)
N4 Fe1 N3 C11 179.6(3)
N1 Fe1 N3 C11 100.2(5)
N2 Fe1 N3 C11 23.4(3)
O5 Fe1 N3 C14 77.5(3)
N4 Fe1 N3 C14 -20.7(3)
N1 Fe1 N3 C14 -100.0(5)
N2 Fe1 N3 C14 -176.8(3)
O11 Fe2 N9 C68 75.3(3)
N10 Fe2 N9 C68 -23.9(3)
N8 Fe2 N9 C68 179.4(3)
N7 Fe2 N9 C68 -102.1(4)
O11 Fe2 N9 C65 -80.1(3)
N10 Fe2 N9 C65 -179.3(3)
N8 Fe2 N9 C65 24.0(3)
N7 Fe2 N9 C65 102.5(4)
C9 N2 C6 C5 -175.9(4)
Fe1 N2 C6 C5 -11.3(6)
C9 N2 C6 C7 0.1(5)
Fe1 N2 C6 C7 164.7(3)
N8 C63 C64 C65 2.6(7)
C62 C63 C64 C65 178.0(4)
O11 Fe2 N7 C58 85.8(4)
N9 Fe2 N7 C58 -96.9(5)
N10 Fe2 N7 C58 -175.1(4)
N8 Fe2 N7 C58 -18.3(4)
O11 Fe2 N7 C55 -81.9(4)
N9 Fe2 N7 C55 95.4(5)
N10 Fe2 N7 C55 17.2(4)
N8 Fe2 N7 C55 174.0(4)
N9 Fe2 O11 C98 24.7(3)
N10 Fe2 O11 C98 113.8(3)
N8 Fe2 O11 C98 -65.3(3)
N7 Fe2 O11 C98 -156.3(3)
O5 Fe1 N4 C19 80.2(4)
N3 Fe1 N4 C19 179.5(4)
N1 Fe1 N4 C19 -21.5(3)
N2 Fe1 N4 C19 -100.4(5)
O5 Fe1 N4 C16 -80.4(3)
N3 Fe1 N4 C16 18.9(3)
N1 Fe1 N4 C16 177.9(3)
N2 Fe1 N4 C16 99.0(4)
N4 Fe1 O5 C44 115.4(3)
N3 Fe1 O5 C44 26.0(4)
N1 Fe1 O5 C44 -155.0(3)
N2 Fe1 O5 C44 -64.3(4)
N8 C60 C61 C62 1.8(5)
C59 C60 C61 C62 177.9(4)
N8 C60 C61 C78 -176.8(4)
C59 C60 C61 C78 -0.8(7)
C68 N9 C65 C64 -177.9(4)
Fe2 N9 C65 C64 -18.3(6)
C68 N9 C65 C66 -0.1(4)
Fe2 N9 C65 C66 159.5(3)
C63 C64 C65 N9 0.0(7)
C63 C64 C65 C66 -177.5(4)
O5 Fe1 N1 C4 87.3(4)
N4 Fe1 N1 C4 -174.7(4)
N3 Fe1 N1 C4 -95.3(5)
N2 Fe1 N1 C4 -18.4(3)
O5 Fe1 N1 C1 -77.4(4)
N4 Fe1 N1 C1 20.7(3)
N3 Fe1 N1 C1 100.1(5)
N2 Fe1 N1 C1 176.9(4)
C58 N7 C55 C74 179.5(5)
Fe2 N7 C55 C74 -10.7(7)
C58 N7 C55 C56 -1.4(5)
Fe2 N7 C55 C56 168.3(3)
C16 N4 C19 C20 179.2(4)
Fe1 N4 C19 C20 15.4(6)
C16 N4 C19 C18 -1.3(5)
Fe1 N4 C19 C18 -165.1(3)
C6 N2 C9 C10 -179.7(4)
Fe1 N2 C9 C10 15.4(6)
C6 N2 C9 C8 0.1(5)
Fe1 N2 C9 C8 -164.9(3)
Fe2 O11 C98 C99 81.9(4)
Fe2 O11 C98 C94 -157.1(3)
C10 C9 C8 C7 179.5(5)
N2 C9 C8 C7 -0.3(6)
C10 C9 C8 C26 -2.2(8)
N2 C9 C8 C26 178.1(5)
C11 N3 C14 C15 179.4(4)
Fe1 N3 C14 C15 16.4(6)
C11 N3 C14 C13 -0.1(5)
Fe1 N3 C14 C13 -163.0(3)
N4 C19 C18 C17 0.8(5)
C20 C19 C18 C17 -179.7(4)
N4 C19 C18 C34 -179.4(4)
C20 C19 C18 C34 0.1(7)
C55 N7 C58 C59 -179.1(4)
Fe2 N7 C58 C59 11.2(6)
C55 N7 C58 C57 1.8(5)
Fe2 N7 C58 C57 -167.9(3)
C66 C67 C82 C83 78.8(6)
C68 C67 C82 C83 -97.5(5)
C60 C61 C62 C63 -1.0(5)
C78 C61 C62 C63 177.6(4)
C60 C61 C62 C80 179.5(4)
C78 C61 C62 C80 -2.0(8)
C64 C63 C62 C61 -176.0(4)
N8 C63 C62 C61 -0.1(5)
C64 C63 C62 C80 3.5(7)
N8 C63 C62 C80 179.4(4)
C79B C80 C62 C61 19(2)
C79B C80 C62 C63 -160(2)
C3 C2 C21 C23B 154.7(9)
C1 C2 C21 C23B -26.2(12)
N7 C58 C57 C56 -1.5(6)
C59 C58 C57 C56 179.4(5)
N7 C58 C57 C77 178.1(5)
C59 C58 C57 C77 -0.9(8)
N2 C9 C10 C11 0.0(8)
C8 C9 C10 C11 -179.7(5)
C1 N1 C4 C5 -178.0(4)
Fe1 N1 C4 C5 14.9(6)
C1 N1 C4 C3 0.9(5)
Fe1 N1 C4 C3 -166.1(3)
N3 C14 C15 C16 -1.9(7)
C13 C14 C15 C16 177.4(4)
C107 C106 C105 O12 179.5(4)
C107 C106 C105 C104 -0.3(7)
C108 O12 C105 C106 -12.1(7)
C108 O12 C105 C104 167.7(5)
C101 N12 C102 C103 176.0(4)
C101 N12 C102 C107 -1.1(6)
C104 C103 C102 N12 -179.9(4)
C104 C103 C102 C107 -2.8(7)
C39 C38 C37 C41 -64.0(5)
C39 C38 C37 C36 56.3(5)
O1 C30 C29 C28 65.0(5)
O2 C30 C29 C28 -111.5(4)
C13 C28 C29 C30 57.4(5)
C14 C15 C16 N4 0.0(7)
C14 C15 C16 C17 -177.8(4)
C19 N4 C16 C15 -176.8(4)
Fe1 N4 C16 C15 -12.9(6)
C19 N4 C16 C17 1.3(5)
Fe1 N4 C16 C17 165.2(3)
C35 N5 C39 C38 -65.3(5)
C40 N5 C39 C38 56.0(5)
C37 C38 C39 N5 7.8(5)
C38 C37 C41 C40 52.8(5)
C36 C37 C41 C40 -65.4(5)
C93 N11 C89 C90 53.9(5)
C94 N11 C89 C90 -67.7(5)
C9 C8 C7 C6 0.3(6)
C26 C8 C7 C6 -178.0(5)
C9 C8 C7 C24 -178.9(5)
C26 C8 C7 C24 2.8(10)
C5 C6 C7 C8 175.6(5)
N2 C6 C7 C8 -0.3(5)
C5 C6 C7 C24 -5.1(8)
N2 C6 C7 C24 179.0(5)
C89 N11 C93 C92 -65.8(5)
C94 N11 C93 C92 57.8(5)
C4 N1 C1 C20 178.8(4)
Fe1 N1 C1 C20 -14.0(6)
C4 N1 C1 C2 -1.1(5)
Fe1 N1 C1 C2 166.1(3)
C3 C2 C1 N1 0.8(5)
C21 C2 C1 N1 -178.5(5)
C3 C2 C1 C20 -179.1(4)
C21 C2 C1 C20 1.6(8)
C89 N11 C94 C98 -72.9(5)
C93 N11 C94 C98 164.1(4)
C89 N11 C94 C95 52.8(5)
C93 N11 C94 C95 -70.2(5)
O11 C98 C94 N11 80.9(4)
C99 C98 C94 N11 -156.9(4)
O11 C98 C94 C95 -40.6(5)
C99 C98 C94 C95 81.6(4)
C41 C37 C36 C42 -70.7(5)
C38 C37 C36 C42 169.6(5)
C41 C37 C36 C35 52.1(5)
C38 C37 C36 C35 -67.6(5)
C35 N5 C40 C41 52.0(4)
C39 N5 C40 C41 -67.7(4)
C35 N5 C40 C44 -75.5(4)
C39 N5 C40 C44 164.7(4)
C37 C41 C40 N5 11.7(5)
C37 C41 C40 C44 137.5(4)
C8 C7 C24 C25A -20.4(12)
C6 C7 C24 C25A 160.4(9)
O11 C98 C99 C100 23.3(5)
C94 C98 C99 C100 -99.2(4)
O11 C98 C99 C107 -155.3(4)
C94 C98 C99 C107 82.2(5)
C62 C61 C78 C79 -29.2(8)
C60 C61 C78 C79 149.1(5)
C35 C36 C42 C43 140.9(6)
C37 C36 C42 C43 -97.8(7)
C97 C96 C90 C91 -117.2(7)
C97 C96 C90 C89 122.9(7)
N11 C89 C90 C96 137.0(4)
N11 C89 C90 C91 12.2(6)
C70 C71 C72 C73 1.8(5)
C85 C71 C72 C73 -177.6(4)
C70 C71 C72 C88 179.9(5)
C85 C71 C72 C88 0.5(8)
N10 C73 C72 C71 -1.5(5)
C74 C73 C72 C71 -179.8(5)
N10 C73 C72 C88 -179.7(4)
C74 C73 C72 C88 1.9(8)
C54 O6 C51 C52 -12.0(8)
C54 O6 C51 C50 170.1(5)
C49 C50 C51 C52 4.0(8)
C49 C50 C51 O6 -178.0(5)
C65 N9 C68 C69 178.8(4)
Fe2 N9 C68 C69 19.5(6)
C65 N9 C68 C67 -0.5(4)
Fe2 N9 C68 C67 -159.9(3)
C70 C69 C68 N9 -1.5(7)
C70 C69 C68 C67 177.7(4)
C66 C67 C68 N9 1.0(5)
C82 C67 C68 N9 177.9(4)
C66 C67 C68 C69 -178.4(4)
C82 C67 C68 C69 -1.5(7)
C14 N3 C11 C10 179.0(4)
Fe1 N3 C11 C10 -18.0(6)
C14 N3 C11 C12 -1.2(5)
Fe1 N3 C11 C12 161.8(3)
C9 C10 C11 N3 1.3(8)
C9 C10 C11 C12 -178.5(5)
C13 C12 C11 N3 2.1(5)
C27 C12 C11 N3 -177.1(4)
C13 C12 C11 C10 -178.1(4)
C27 C12 C11 C10 2.7(7)
C73 N10 C70 C69 -178.3(4)
Fe2 N10 C70 C69 -11.6(6)
C73 N10 C70 C71 0.6(5)
Fe2 N10 C70 C71 167.3(3)
C68 C69 C70 N10 -2.6(7)
C68 C69 C70 C71 178.7(4)
C72 C71 C70 N10 -1.6(5)
C85 C71 C70 N10 177.9(4)
C72 C71 C70 C69 177.3(4)
C85 C71 C70 C69 -3.3(7)
C7 C8 C26 C25 130.5(11)
C9 C8 C26 C25 -47.5(13)
C102 N12 C101 C100 0.4(6)
O7 C84 C83 C82 73.9(5)
O8 C84 C83 C82 -103.9(5)
C67 C82 C83 C84 56.5(5)
C1 C2 C3 C4 -0.2(5)
C21 C2 C3 C4 179.0(5)
C1 C2 C3 C22 178.4(5)
C21 C2 C3 C22 -2.4(9)
N1 C4 C3 C2 -0.4(5)
C5 C4 C3 C2 178.5(4)
N1 C4 C3 C22 -179.1(4)
C5 C4 C3 C22 -0.2(7)
C23 C22 C3 C2 28.5(13)
C23 C22 C3 C4 -153.1(11)
O6 C51 C52 C53 178.6(4)
C50 C51 C52 C53 -3.6(7)
C48 C53 C52 C51 1.1(7)
C45 C53 C52 C51 -179.9(5)
C51 C50 C49 C48 -1.8(9)
N1 C1 C20 C19 -1.3(7)
C2 C1 C20 C19 178.6(4)
N4 C19 C20 C1 0.7(7)
C18 C19 C20 C1 -178.8(4)
N12 C102 C107 C106 -179.9(4)
C103 C102 C107 C106 3.1(6)
N12 C102 C107 C99 1.2(6)
C103 C102 C107 C99 -175.8(4)
C105 C106 C107 C102 -1.6(6)
C105 C106 C107 C99 177.3(4)
C100 C99 C107 C102 -0.6(6)
C98 C99 C107 C102 178.1(4)
C100 C99 C107 C106 -179.4(4)
C98 C99 C107 C106 -0.8(6)
C102 C103 C104 C105 0.8(7)
C106 C105 C104 C103 0.8(7)
O12 C105 C104 C103 -179.1(4)
C58 C57 C56 C55 0.6(6)
C77 C57 C56 C55 -179.1(5)
C58 C57 C56 C75 -178.8(6)
C77 C57 C56 C75 1.6(10)
C74 C55 C56 C57 179.6(5)
N7 C55 C56 C57 0.5(6)
C74 C55 C56 C75 -1.1(9)
N7 C55 C56 C75 179.9(5)
C72 C71 C85 C86 -81.9(6)
C70 C71 C85 C86 98.8(5)
C87 C86 C85 C71 165.7(5)
C107 C99 C100 C101 -0.1(6)
C98 C99 C100 C101 -178.7(4)
N12 C101 C100 C99 0.2(6)
N7 C58 C59 C60 3.0(8)
C57 C58 C59 C60 -178.1(5)
N8 C60 C59 C58 -1.3(7)
C61 C60 C59 C58 -176.8(4)
C47 N6 C48 C53 -1.7(10)
C47 N6 C48 C49 178.8(6)
C52 C53 C48 N6 -178.5(6)
C45 C53 C48 N6 2.5(8)
C52 C53 C48 C49 1.0(8)
C45 C53 C48 C49 -178.0(5)
C50 C49 C48 N6 178.9(6)
C50 C49 C48 C53 -0.7(9)
N2 C6 C5 C4 -0.3(8)
C7 C6 C5 C4 -175.7(5)
N1 C4 C5 C6 -1.7(8)
C3 C4 C5 C6 179.5(4)
C68 C67 C66 C65 -0.9(4)
C82 C67 C66 C65 -177.8(4)
C68 C67 C66 C81 178.1(4)
C82 C67 C66 C81 1.2(7)
N9 C65 C66 C67 0.7(5)
C64 C65 C66 C67 178.5(4)
N9 C65 C66 C81 -178.4(4)
C64 C65 C66 C81 -0.6(7)
C11 C12 C13 C14 -2.1(5)
C27 C12 C13 C14 177.2(5)
C11 C12 C13 C28 -174.2(4)
C27 C12 C13 C28 5.1(8)
N3 C14 C13 C12 1.4(5)
C15 C14 C13 C12 -178.1(4)
N3 C14 C13 C28 173.8(4)
C15 C14 C13 C28 -5.7(7)
C29 C28 C13 C12 76.4(6)
C29 C28 C13 C14 -94.3(5)
C48 C53 C45 C46 -1.3(7)
C52 C53 C45 C46 179.7(5)
C48 C53 C45 C44 177.7(5)
C52 C53 C45 C44 -1.3(7)
Fe1 O5 C44 C45 83.6(4)
Fe1 O5 C44 C40 -154.2(3)
C46 C45 C44 O5 19.9(6)
C53 C45 C44 O5 -159.1(4)
C46 C45 C44 C40 -103.5(5)
C53 C45 C44 C40 77.5(5)
N5 C40 C44 O5 81.6(4)
C41 C40 C44 O5 -43.0(5)
N5 C40 C44 C45 -155.1(4)
C41 C40 C44 C45 80.2(5)
C17 C31 C32 C33 164.7(4)
C19 C18 C17 C16 0.0(5)
C34 C18 C17 C16 -179.7(4)
C19 C18 C17 C31 178.3(4)
C34 C18 C17 C31 -1.5(8)
C15 C16 C17 C18 177.2(4)
N4 C16 C17 C18 -0.8(5)
C15 C16 C17 C31 -1.0(7)
N4 C16 C17 C31 -179.1(4)
C32 C31 C17 C18 -85.6(6)
C32 C31 C17 C16 92.4(5)
N7 C55 C74 C73 -3.1(8)
C56 C55 C74 C73 178.0(5)
N10 C73 C74 C55 2.4(8)
C72 C73 C74 C55 -179.5(5)
N11 C94 C95 C91 11.4(5)
C98 C94 C95 C91 135.4(4)
C39 N5 C35 C36 53.7(5)
C40 N5 C35 C36 -65.3(5)
C42 C36 C35 N5 134.8(5)
C37 C36 C35 N5 10.9(6)
C56 C57 C77 C76B 51(2)
C58 C57 C77 C76B -129(2)
C53 C45 C46 C47 -0.4(8)
C44 C45 C46 C47 -179.5(5)
N11 C93 C92 C91 8.7(6)
C48 N6 C47 C46 -0.3(11)
C45 C46 C47 N6 1.3(10)
C93 C92 C91 C95 -66.0(6)
C93 C92 C91 C90 56.0(6)
C94 C95 C91 C92 53.2(6)
C94 C95 C91 C90 -66.5(6)
C96 C90 C91 C92 170.3(5)
C89 C90 C91 C92 -67.6(6)
C96 C90 C91 C95 -69.9(6)
C89 C90 C91 C95 52.2(7)
C31 C32 C33 O3 -135.5(5)
C31 C32 C33 O4 44.8(6)
C85 C86 C87 O10 -151.7(7)
C85 C86 C87 O9 36.9(8)
C57 C56 C75 C76 128.0(18)
C55 C56 C75 C76 -51(2)
